data_4080360
loop_
_publ_author_name
'Bakewell, Clare'
'Cao, Thi-Phuong-Anh'
'Le Goff, Xavier F.'
'Long, Nicholas J.'
'Auffrant, Audrey'
'Williams, Charlotte K.'

_publ_section_title
;
 Yttrium Phosphasalen Initiators forrac-Lactide Polymerization
;
_journal_issue 5
_journal_name_full Organometallics
_journal_page_first 1475
_journal_paper_doi 10.1021/om301129k
_journal_volume 32
_journal_year 2013
_chemical_formula_moiety 'C66 H87 N2 O4 P2 Y'
_chemical_formula_sum 'C66 H87 N2 O4 P2 Y'
_chemical_formula_weight 1123.23
_chemical_name_systematic
; 
 ? 
;
_space_group_IT_number 11
_symmetry_cell_setting monoclinic
_symmetry_space_group_name_Hall '-P 2yb'
_symmetry_space_group_name_H-M 'P 1 21/m 1'
_atom_sites_solution_hydrogens geom
_atom_sites_solution_primary direct
_atom_sites_solution_secondary difmap
_audit_creation_method SHELXL-97
_cell_angle_alpha 90.00
_cell_angle_beta 107.083(1)
_cell_angle_gamma 90.00
_cell_formula_units_Z 2
_cell_length_a 10.652(1)
_cell_length_b 26.052(1)
_cell_length_c 11.446(1)
_cell_measurement_reflns_used 3734
_cell_measurement_temperature 150.0(1)
_cell_measurement_theta_max 30.034
_cell_measurement_theta_min 0.998
_cell_volume 3036.2(4)
_computing_structure_refinement 'SHELXL-97 (Sheldrick, 1997)'
_computing_structure_solution 'SHELXS-97 (Sheldrick, 1990)'
_diffrn_ambient_temperature 150.0(1)
_diffrn_measured_fraction_theta_full 0.980
_diffrn_measured_fraction_theta_max 0.980
_diffrn_measurement_device_type KappaCCD
_diffrn_measurement_method 'phi and omega scans'
_diffrn_radiation_monochromator graphite
_diffrn_radiation_source 'fine-focus sealed tube'
_diffrn_radiation_type MoK\a
_diffrn_radiation_wavelength 0.71069
_diffrn_reflns_av_R_equivalents 0.0499
_diffrn_reflns_av_sigmaI/netI 0.0479
_diffrn_reflns_limit_h_max 14
_diffrn_reflns_limit_h_min -13
_diffrn_reflns_limit_k_max 36
_diffrn_reflns_limit_k_min -36
_diffrn_reflns_limit_l_max 12
_diffrn_reflns_limit_l_min -16
_diffrn_reflns_number 20249
_diffrn_reflns_theta_full 29.99
_diffrn_reflns_theta_max 29.99
_diffrn_reflns_theta_min 2.78
_exptl_absorpt_coefficient_mu 1.061
_exptl_absorpt_correction_T_max 0.8002
_exptl_absorpt_correction_T_min 0.7555
_exptl_absorpt_correction_type multi-scan
_exptl_crystal_colour Colourless
_exptl_crystal_density_diffrn 1.229
_exptl_crystal_density_method 'not measured'
_exptl_crystal_description Block
_exptl_crystal_F_000 1196
_exptl_crystal_size_max 0.28
_exptl_crystal_size_mid 0.26
_exptl_crystal_size_min 0.22
_refine_diff_density_max 0.950
_refine_diff_density_min -1.377
_refine_diff_density_rms 0.074
_refine_ls_extinction_method none
_refine_ls_goodness_of_fit_ref 1.033
_refine_ls_hydrogen_treatment constr
_refine_ls_matrix_type full
_refine_ls_number_parameters 443
_refine_ls_number_reflns 8827
_refine_ls_number_restraints 0
_refine_ls_restrained_S_all 1.033
_refine_ls_R_factor_all 0.0655
_refine_ls_R_factor_gt 0.0512
_refine_ls_shift/su_max 0.000
_refine_ls_shift/su_mean 0.000
_refine_ls_structure_factor_coef Fsqd
_refine_ls_weighting_details 'calc w=1/[\s^2^(Fo^2^)+(0.0684P)^2^+2.9810P] where P=(Fo^2^+2Fc^2^)/3'
_refine_ls_weighting_scheme calc
_refine_ls_wR_factor_gt 0.1277
_refine_ls_wR_factor_ref 0.1416
_reflns_number_gt 7561
_reflns_number_total 8827
_reflns_threshold_expression >2sigma(I)
_cod_data_source_file om301129k_si_001.cif
_cod_data_source_block pa652
_cod_depositor_comments
;
The following automatic conversions were performed:

'_symmetry_cell_setting' value 'Monoclinic' changed to 'monoclinic'
according to /home/saulius/struct/CIF-dictionaries/cif_core.dic
dictionary named 'cif_core.dic' version 2.4.2 from 2011-04-26.

Automatic conversion script
Id: cif_fix_values 1891 2012-01-12 08:04:46Z andrius 
;
_cod_original_sg_symbol_H-M 'P21/m   '
_cod_database_code 4080360

loop_
_symmetry_equiv_pos_as_xyz
'x, y, z'
'-x, y+1/2, -z'
'-x, -y, -z'
'x, -y-1/2, z'

loop_
_atom_site_label
_atom_site_type_symbol
_atom_site_fract_x
_atom_site_fract_y
_atom_site_fract_z
_atom_site_U_iso_or_equiv
_atom_site_adp_type
_atom_site_occupancy
_atom_site_symmetry_multiplicity
_atom_site_calc_flag
_atom_site_refinement_flags
_atom_site_disorder_assembly
_atom_site_disorder_group
Y1 Y 0.22519(3) 0.2500 0.51746(2) 0.02103(8) Uani 1 2 d S . .
P1 P 0.07637(5) 0.13870(2) 0.56067(5) 0.02205(12) Uani 1 1 d . . .
O1 O 0.25759(15) 0.17572(6) 0.43318(15) 0.0273(3) Uani 1 1 d . . .
N1 N 0.08778(19) 0.19739(7) 0.59977(16) 0.0246(4) Uani 1 1 d . . .
C1 C 0.0891(6) 0.2244(2) 0.7136(5) 0.0234(10) Uani 0.50 1 d P . 1
H1 H 0.1836 0.2276 0.7621 0.028 Uiso 0.50 1 calc PR . 1
C2 C 0.0228(8) 0.1959(5) 0.7941(10) 0.0228(16) Uani 0.50 1 d P . 1
H2A H -0.0622 0.1830 0.7407 0.027 Uiso 0.50 1 calc PR . 1
H2B H 0.0774 0.1654 0.8267 0.027 Uiso 0.50 1 calc PR . 1
C3 C -0.0041(7) 0.2221(5) 0.8989(10) 0.0306(16) Uani 0.50 1 d P . 1
H3A H 0.0380 0.2024 0.9742 0.037 Uiso 0.50 1 calc PR . 1
H3B H -0.1000 0.2218 0.8868 0.037 Uiso 0.50 1 calc PR . 1
C1A C 0.0354(6) 0.2793(2) 0.6912(5) 0.0231(10) Uani 0.50 1 d P . 1
H1A H -0.0619 0.2765 0.6542 0.028 Uiso 0.50 1 calc PR . 1
C2A C 0.0594(9) 0.3068(5) 0.8152(10) 0.0263(18) Uani 0.50 1 d P . 1
H2A1 H 0.1498 0.3208 0.8387 0.032 Uiso 0.50 1 calc PR . 1
H2A2 H -0.0014 0.3364 0.8029 0.032 Uiso 0.50 1 calc PR . 1
C3A C 0.0442(8) 0.2772(5) 0.9174(9) 0.0326(17) Uani 0.50 1 d P . 1
H3A1 H -0.0169 0.2963 0.9519 0.039 Uiso 0.50 1 calc PR . 1
H3A2 H 0.1305 0.2768 0.9807 0.039 Uiso 0.50 1 calc PR . 1
C4 C 0.0590(2) 0.12966(8) 0.40092(19) 0.0246(4) Uani 1 1 d . . .
C5 C 0.1687(2) 0.14506(8) 0.36289(19) 0.0239(4) Uani 1 1 d . . .
C6 C 0.1782(2) 0.12543(8) 0.2495(2) 0.0255(4) Uani 1 1 d . . .
C7 C 0.0668(2) 0.10283(9) 0.1711(2) 0.0269(4) Uani 1 1 d . . .
H7 H 0.0707 0.0919 0.0931 0.032 Uiso 1 1 calc R . .
C8 C -0.0517(2) 0.09507(8) 0.2001(2) 0.0262(4) Uani 1 1 d . . .
C9 C -0.0494(2) 0.10582(8) 0.3200(2) 0.0252(4) Uani 1 1 d . . .
H9 H -0.1227 0.0968 0.3471 0.030 Uiso 1 1 calc R . .
C10 C 0.3090(2) 0.12809(10) 0.2182(2) 0.0318(5) Uani 1 1 d . . .
C11 C 0.4144(3) 0.10165(14) 0.3219(3) 0.0507(8) Uani 1 1 d . . .
H11A H 0.4205 0.1189 0.3995 0.076 Uiso 1 1 calc R . .
H11B H 0.4994 0.1036 0.3053 0.076 Uiso 1 1 calc R . .
H11C H 0.3906 0.0656 0.3272 0.076 Uiso 1 1 calc R . .
C12 C 0.3016(3) 0.10035(14) 0.0984(3) 0.0513(8) Uani 1 1 d . . .
H12A H 0.2759 0.0645 0.1040 0.077 Uiso 1 1 calc R . .
H12B H 0.3878 0.1015 0.0839 0.077 Uiso 1 1 calc R . .
H12C H 0.2365 0.1173 0.0308 0.077 Uiso 1 1 calc R . .
C13 C 0.3505(3) 0.18335(13) 0.2057(3) 0.0519(8) Uani 1 1 d . . .
H13A H 0.2817 0.2008 0.1420 0.078 Uiso 1 1 calc R . .
H13B H 0.4325 0.1835 0.1833 0.078 Uiso 1 1 calc R . .
H13C H 0.3640 0.2013 0.2837 0.078 Uiso 1 1 calc R . .
C14 C -0.1734(2) 0.07464(10) 0.1037(2) 0.0314(5) Uani 1 1 d . . .
C15 C -0.3035(14) 0.0879(6) 0.1303(14) 0.049(3) Uani 0.49(3) 1 d P . 1
H15A H -0.3187 0.1250 0.1219 0.073 Uiso 0.49(3) 1 calc PR . 1
H15B H -0.2984 0.0773 0.2137 0.073 Uiso 0.49(3) 1 calc PR . 1
H15C H -0.3761 0.0698 0.0721 0.073 Uiso 0.49(3) 1 calc PR . 1
C16 C -0.1702(13) 0.0146(5) 0.1114(14) 0.052(2) Uani 0.49(3) 1 d P . 1
H16A H -0.2461 0.0005 0.0489 0.079 Uiso 0.49(3) 1 calc PR . 1
H16B H -0.1734 0.0038 0.1925 0.079 Uiso 0.49(3) 1 calc PR . 1
H16C H -0.0891 0.0019 0.0976 0.079 Uiso 0.49(3) 1 calc PR . 1
C17 C -0.1799(13) 0.0895(8) -0.0225(9) 0.050(3) Uani 0.49(3) 1 d P . 1
H17A H -0.1057 0.0742 -0.0443 0.076 Uiso 0.49(3) 1 calc PR . 1
H17B H -0.1759 0.1269 -0.0280 0.076 Uiso 0.49(3) 1 calc PR . 1
H17C H -0.2624 0.0771 -0.0789 0.076 Uiso 0.49(3) 1 calc PR . 1
C15A C -0.2902(15) 0.0779(8) 0.1491(16) 0.073(5) Uani 0.51(3) 1 d P . 2
H15D H -0.3018 0.1135 0.1721 0.110 Uiso 0.51(3) 1 calc PR . 2
H15E H -0.2775 0.0556 0.2206 0.110 Uiso 0.51(3) 1 calc PR . 2
H15F H -0.3684 0.0669 0.0846 0.110 Uiso 0.51(3) 1 calc PR . 2
C16A C -0.1533(14) 0.0214(5) 0.0628(18) 0.064(4) Uani 0.51(3) 1 d P . 2
H16D H -0.2298 0.0113 -0.0047 0.096 Uiso 0.51(3) 1 calc PR . 2
H16E H -0.1426 -0.0025 0.1312 0.096 Uiso 0.51(3) 1 calc PR . 2
H16F H -0.0745 0.0206 0.0353 0.096 Uiso 0.51(3) 1 calc PR . 2
C17A C -0.2014(13) 0.1116(6) -0.0112(12) 0.052(3) Uani 0.51(3) 1 d P . 2
H17D H -0.1258 0.1113 -0.0435 0.078 Uiso 0.51(3) 1 calc PR . 2
H17E H -0.2161 0.1466 0.0134 0.078 Uiso 0.51(3) 1 calc PR . 2
H17F H -0.2796 0.0997 -0.0745 0.078 Uiso 0.51(3) 1 calc PR . 2
C18 C -0.0617(2) 0.10538(9) 0.5897(2) 0.0270(4) Uani 1 1 d . . .
C19 C -0.1845(2) 0.12905(10) 0.5577(2) 0.0330(5) Uani 1 1 d . . .
H19 H -0.1956 0.1618 0.5193 0.040 Uiso 1 1 calc R . .
C20 C -0.2912(3) 0.10490(12) 0.5819(3) 0.0414(6) Uani 1 1 d . . .
H20 H -0.3747 0.1212 0.5601 0.050 Uiso 1 1 calc R . .
C21 C -0.2756(3) 0.05733(12) 0.6373(3) 0.0472(7) Uani 1 1 d . . .
H21 H -0.3484 0.0410 0.6536 0.057 Uiso 1 1 calc R . .
C22 C -0.1549(3) 0.03339(12) 0.6691(3) 0.0462(7) Uani 1 1 d . . .
H22 H -0.1445 0.0007 0.7075 0.055 Uiso 1 1 calc R . .
C23 C -0.0480(3) 0.05722(10) 0.6448(2) 0.0366(5) Uani 1 1 d . . .
H23 H 0.0349 0.0405 0.6661 0.044 Uiso 1 1 calc R . .
C24 C 0.2190(2) 0.09967(9) 0.6367(2) 0.0267(4) Uani 1 1 d . . .
C25 C 0.3025(3) 0.11505(10) 0.7479(2) 0.0373(5) Uani 1 1 d . . .
H25 H 0.2869 0.1465 0.7833 0.045 Uiso 1 1 calc R . .
C26 C 0.4093(3) 0.08465(12) 0.8082(3) 0.0451(6) Uani 1 1 d . . .
H26 H 0.4656 0.0953 0.8851 0.054 Uiso 1 1 calc R . .
C27 C 0.4342(3) 0.03936(12) 0.7577(3) 0.0429(6) Uani 1 1 d . . .
H27 H 0.5068 0.0186 0.7996 0.052 Uiso 1 1 calc R . .
C28 C 0.3523(3) 0.02419(12) 0.6452(3) 0.0473(7) Uani 1 1 d . . .
H28 H 0.3694 -0.0069 0.6092 0.057 Uiso 1 1 calc R . .
C29 C 0.2457(3) 0.05406(11) 0.5852(2) 0.0395(6) Uani 1 1 d . . .
H29 H 0.1901 0.0434 0.5080 0.047 Uiso 1 1 calc R . .
O4 O 0.3975(2) 0.2500 0.6585(2) 0.0321(5) Uani 1 2 d S . .
C30A C 0.5366(8) 0.2500 0.6996(8) 0.0302(16) Uani 0.50 2 d SP . 1
C30B C 0.5170(8) 0.2500 0.7493(9) 0.0365(18) Uani 0.50 2 d SP . 2
C31A C 0.5782(13) 0.2021(8) 0.7768(13) 0.060(3) Uani 0.50 1 d P . 1
H31A H 0.5443 0.2036 0.8476 0.090 Uiso 0.50 1 calc PR . 1
H31B H 0.6742 0.2001 0.8048 0.090 Uiso 0.50 1 calc PR . 1
H31C H 0.5427 0.1717 0.7277 0.090 Uiso 0.50 1 calc PR . 1
C31B C 0.5941(16) 0.2028(7) 0.7371(16) 0.078(5) Uani 0.50 1 d P . 2
H31D H 0.5375 0.1725 0.7273 0.117 Uiso 0.50 1 calc PR . 2
H31E H 0.6690 0.1989 0.8106 0.117 Uiso 0.50 1 calc PR . 2
H31F H 0.6260 0.2064 0.6654 0.117 Uiso 0.50 1 calc PR . 2
C32A C 0.5973(8) 0.2500 0.5934(9) 0.0447(18) Uani 0.50 2 d SP . 1
H32A H 0.5923 0.2846 0.5589 0.067 Uiso 0.25 1 calc PR . 1
H32B H 0.5488 0.2261 0.5300 0.067 Uiso 0.25 1 calc PR . 1
H32C H 0.6894 0.2393 0.6234 0.067 Uiso 0.25 1 calc PR . 1
C32B C 0.4991(13) 0.2500 0.8786(9) 0.082(4) Uani 0.50 2 d SP . 2
H32D H 0.4433 0.2790 0.8862 0.123 Uiso 0.25 1 calc PR . 2
H32E H 0.5850 0.2532 0.9400 0.123 Uiso 0.25 1 calc PR . 2
H32F H 0.4575 0.2178 0.8916 0.123 Uiso 0.25 1 calc PR . 2
O3 O 0.0178(2) 0.2500 0.3410(2) 0.0277(5) Uani 1 2 d S . .
C33 C -0.1125(3) 0.2500 0.3548(3) 0.0424(9) Uani 1 2 d S . .
H33A H -0.1185 0.2758 0.4165 0.051 Uiso 0.50 1 calc PR A 1
H33B H -0.1330 0.2158 0.3822 0.051 Uiso 0.50 1 calc PR A 1
C34 C -0.2052(5) 0.2626(2) 0.2357(5) 0.0383(15) Uani 0.50 1 d P . 1
H34A H -0.2162 0.3001 0.2238 0.046 Uiso 0.50 1 calc PR . 1
H34B H -0.2921 0.2465 0.2253 0.046 Uiso 0.50 1 calc PR . 1
C35 C -0.1324(5) 0.2381(2) 0.1459(4) 0.0398(18) Uani 0.50 1 d P . 1
H35A H -0.1475 0.2006 0.1368 0.048 Uiso 0.50 1 calc PR . 1
H35B H -0.1601 0.2545 0.0643 0.048 Uiso 0.50 1 calc PR . 1
C36 C 0.0062(3) 0.2500 0.2120(3) 0.0332(7) Uani 1 2 d S . 1
H36A H 0.0652 0.2238 0.1938 0.040 Uiso 0.50 1 calc PR . 1
H36B H 0.0305 0.2840 0.1868 0.040 Uiso 0.50 1 calc PR . 1

loop_
_atom_site_aniso_label
_atom_site_aniso_U_11
_atom_site_aniso_U_22
_atom_site_aniso_U_33
_atom_site_aniso_U_23
_atom_site_aniso_U_13
_atom_site_aniso_U_12
Y1 0.01571(13) 0.02470(14) 0.02147(13) 0.000 0.00359(9) 0.000
P1 0.0184(2) 0.0249(2) 0.0218(2) -0.00094(18) 0.00428(19) -0.00176(18)
O1 0.0196(7) 0.0331(8) 0.0287(7) -0.0086(6) 0.0062(6) -0.0041(6)
N1 0.0251(9) 0.0263(8) 0.0236(8) -0.0039(6) 0.0090(7) -0.0041(7)
C1 0.021(3) 0.025(2) 0.025(2) -0.0001(18) 0.007(2) -0.003(2)
C2 0.022(4) 0.022(3) 0.020(4) -0.001(3) 0.000(3) 0.001(3)
C3 0.036(4) 0.031(3) 0.028(3) 0.005(2) 0.015(4) 0.006(4)
C1A 0.022(3) 0.022(2) 0.026(3) 0.0010(17) 0.008(2) -0.001(2)
C2A 0.028(5) 0.030(3) 0.018(4) -0.009(2) 0.001(3) -0.003(4)
C3A 0.043(5) 0.034(3) 0.025(4) -0.005(3) 0.017(4) -0.006(4)
C4 0.0208(9) 0.0276(10) 0.0240(9) -0.0025(8) 0.0045(7) 0.0003(8)
C5 0.0202(9) 0.0254(9) 0.0244(9) -0.0034(7) 0.0039(7) 0.0008(7)
C6 0.0211(10) 0.0275(10) 0.0282(10) -0.0029(8) 0.0078(8) 0.0011(8)
C7 0.0257(10) 0.0291(10) 0.0254(10) -0.0037(8) 0.0066(8) 0.0002(8)
C8 0.0236(10) 0.0260(10) 0.0260(10) -0.0025(8) 0.0027(8) -0.0008(8)
C9 0.0211(10) 0.0265(10) 0.0263(10) -0.0008(8) 0.0044(8) 0.0003(8)
C10 0.0244(11) 0.0382(12) 0.0351(12) -0.0093(10) 0.0122(9) -0.0019(9)
C11 0.0258(13) 0.072(2) 0.0541(17) -0.0026(15) 0.0114(12) 0.0141(13)
C12 0.0346(14) 0.078(2) 0.0469(16) -0.0287(15) 0.0212(13) -0.0086(14)
C13 0.0516(18) 0.0509(17) 0.067(2) -0.0088(15) 0.0386(17) -0.0139(14)
C14 0.0244(11) 0.0392(12) 0.0267(10) -0.0046(9) 0.0014(8) -0.0043(9)
C15 0.022(4) 0.081(6) 0.035(5) -0.025(5) -0.004(3) 0.014(4)
C16 0.048(4) 0.048(4) 0.050(6) -0.010(4) -0.002(4) -0.015(3)
C17 0.037(4) 0.078(9) 0.027(3) 0.004(5) -0.005(3) -0.017(5)
C15A 0.025(5) 0.145(13) 0.042(5) 0.003(6) -0.004(4) -0.036(7)
C16A 0.054(6) 0.042(5) 0.071(8) -0.025(5) -0.021(5) 0.002(4)
C17A 0.038(4) 0.064(7) 0.038(4) 0.017(4) -0.011(3) -0.012(4)
C18 0.0242(10) 0.0307(10) 0.0272(10) -0.0040(8) 0.0094(8) -0.0054(8)
C19 0.0229(11) 0.0390(12) 0.0371(12) -0.0061(10) 0.0087(9) -0.0044(9)
C20 0.0232(11) 0.0568(16) 0.0454(14) -0.0138(12) 0.0119(10) -0.0082(11)
C21 0.0405(15) 0.0559(17) 0.0526(17) -0.0121(13) 0.0251(13) -0.0226(13)
C22 0.0482(17) 0.0448(15) 0.0501(16) 0.0017(12) 0.0215(13) -0.0162(13)
C23 0.0344(13) 0.0363(12) 0.0407(13) 0.0010(10) 0.0136(11) -0.0078(10)
C24 0.0202(10) 0.0296(10) 0.0294(10) 0.0047(8) 0.0058(8) 0.0011(8)
C25 0.0271(12) 0.0384(13) 0.0385(13) -0.0013(10) -0.0024(10) 0.0030(10)
C26 0.0292(13) 0.0544(17) 0.0426(14) 0.0056(12) -0.0037(11) 0.0049(12)
C27 0.0293(13) 0.0513(16) 0.0491(15) 0.0190(13) 0.0131(11) 0.0134(11)
C28 0.0486(17) 0.0437(15) 0.0503(16) 0.0051(12) 0.0157(13) 0.0200(13)
C29 0.0384(14) 0.0418(14) 0.0359(13) -0.0016(10) 0.0070(11) 0.0116(11)
O4 0.0174(11) 0.0348(12) 0.0366(12) 0.000 -0.0038(9) 0.000
C30A 0.017(3) 0.042(4) 0.028(4) 0.000 0.003(3) 0.000
C30B 0.015(3) 0.044(4) 0.040(5) 0.000 -0.009(3) 0.000
C31A 0.029(5) 0.074(6) 0.068(6) 0.026(5) 0.002(4) 0.021(4)
C31B 0.045(5) 0.050(5) 0.142(16) 0.016(8) 0.033(8) 0.019(4)
C32A 0.030(4) 0.049(4) 0.060(5) 0.000 0.020(4) 0.000
C32B 0.065(7) 0.129(11) 0.035(5) 0.000 -0.014(5) 0.000
O3 0.0198(10) 0.0399(12) 0.0226(10) 0.000 0.0050(8) 0.000
C33 0.0185(15) 0.077(3) 0.0303(17) 0.000 0.0051(13) 0.000
C34 0.0207(19) 0.052(4) 0.037(2) 0.0096(19) 0.0011(17) 0.0047(18)
C35 0.031(2) 0.059(5) 0.0260(19) -0.0062(19) 0.0022(16) -0.013(2)
C36 0.0270(16) 0.049(2) 0.0222(14) 0.000 0.0050(12) 0.000

loop_
_atom_type_symbol
_atom_type_description
_atom_type_scat_dispersion_real
_atom_type_scat_dispersion_imag
_atom_type_scat_source
C C 0.0033 0.0016 'International Tables Vol C Tables 4.2.6.8 and 6.1.1.4'
H H 0.0000 0.0000 'International Tables Vol C Tables 4.2.6.8 and 6.1.1.4'
N N 0.0061 0.0033 'International Tables Vol C Tables 4.2.6.8 and 6.1.1.4'
O O 0.0106 0.0060 'International Tables Vol C Tables 4.2.6.8 and 6.1.1.4'
P P 0.1023 0.0942 'International Tables Vol C Tables 4.2.6.8 and 6.1.1.4'
Y Y -2.7962 3.5667 'International Tables Vol C Tables 4.2.6.8 and 6.1.1.4'

loop_
_geom_angle_atom_site_label_1
_geom_angle_atom_site_label_2
_geom_angle_atom_site_label_3
_geom_angle
_geom_angle_site_symmetry_1
_geom_angle_site_symmetry_3
O4 Y1 O1 97.10(6) . 4_565
O4 Y1 O1 97.10(6) . .
O1 Y1 O1 120.06(9) 4_565 .
O4 Y1 N1 101.47(8) . 4_565
O1 Y1 N1 82.17(6) 4_565 4_565
O1 Y1 N1 148.95(6) . 4_565
O4 Y1 N1 101.47(8) . .
O1 Y1 N1 148.95(6) 4_565 .
O1 Y1 N1 82.16(6) . .
N1 Y1 N1 69.94(9) 4_565 .
O4 Y1 O3 178.53(9) . .
O1 Y1 O3 82.18(5) 4_565 .
O1 Y1 O3 82.18(5) . .
N1 Y1 O3 79.73(6) 4_565 .
N1 Y1 O3 79.73(6) . .
N1 P1 C4 112.91(10) . .
N1 P1 C18 114.01(10) . .
C4 P1 C18 105.99(10) . .
N1 P1 C24 114.76(10) . .
C4 P1 C24 103.57(10) . .
C18 P1 C24 104.58(11) . .
C5 O1 Y1 127.92(14) . .
C1A N1 C1 22.1(2) 4_565 .
C1A N1 P1 126.2(3) 4_565 .
C1 N1 P1 133.4(3) . .
C1A N1 Y1 116.9(3) 4_565 .
C1 N1 Y1 103.1(2) . .
P1 N1 Y1 116.48(9) . .
N1 C1 C2 114.8(6) . .
N1 C1 C1A 113.0(5) . .
C2 C1 C1A 110.0(6) . .
N1 C1 H1 106.1 . .
C2 C1 H1 106.1 . .
C1A C1 H1 106.1 . .
C3 C2 C1 120.3(9) . .
C3 C2 H2A 107.2 . .
C1 C2 H2A 107.2 . .
C3 C2 H2B 107.2 . .
C1 C2 H2B 107.2 . .
H2A C2 H2B 106.9 . .
C2 C3 C3A 114.2(11) . .
C2 C3 H3A 108.7 . .
C3A C3 H3A 108.7 . .
C2 C3 H3B 108.7 . .
C3A C3 H3B 108.7 . .
H3A C3 H3B 107.6 . .
N1 C1A C1 107.8(5) 4_565 .
N1 C1A C2A 118.2(6) 4_565 .
C1 C1A C2A 109.1(7) . .
N1 C1A H1A 107.1 4_565 .
C1 C1A H1A 107.1 . .
C2A C1A H1A 107.1 . .
C3A C2A C1A 117.9(10) . .
C3A C2A H2A1 107.8 . .
C1A C2A H2A1 107.8 . .
C3A C2A H2A2 107.8 . .
C1A C2A H2A2 107.8 . .
H2A1 C2A H2A2 107.2 . .
C2A C3A C3 120.3(11) . .
C2A C3A H3A1 107.3 . .
C3 C3A H3A1 107.3 . .
C2A C3A H3A2 107.3 . .
C3 C3A H3A2 107.3 . .
H3A1 C3A H3A2 106.9 . .
C9 C4 C5 121.16(19) . .
C9 C4 P1 123.43(17) . .
C5 C4 P1 115.25(16) . .
O1 C5 C4 119.55(19) . .
O1 C5 C6 122.9(2) . .
C4 C5 C6 117.58(19) . .
C7 C6 C5 117.6(2) . .
C7 C6 C10 121.94(19) . .
C5 C6 C10 120.45(19) . .
C6 C7 C8 124.2(2) . .
C6 C7 H7 117.9 . .
C8 C7 H7 117.9 . .
C9 C8 C7 116.4(2) . .
C9 C8 C14 123.1(2) . .
C7 C8 C14 120.5(2) . .
C8 C9 C4 120.9(2) . .
C8 C9 H9 119.5 . .
C4 C9 H9 119.5 . .
C13 C10 C12 107.5(2) . .
C13 C10 C11 109.2(3) . .
C12 C10 C11 108.3(2) . .
C13 C10 C6 111.8(2) . .
C12 C10 C6 112.0(2) . .
C11 C10 C6 107.9(2) . .
C10 C11 H11A 109.5 . .
C10 C11 H11B 109.5 . .
H11A C11 H11B 109.5 . .
C10 C11 H11C 109.5 . .
H11A C11 H11C 109.5 . .
H11B C11 H11C 109.5 . .
C10 C12 H12A 109.5 . .
C10 C12 H12B 109.5 . .
H12A C12 H12B 109.5 . .
C10 C12 H12C 109.5 . .
H12A C12 H12C 109.5 . .
H12B C12 H12C 109.5 . .
C10 C13 H13A 109.5 . .
C10 C13 H13B 109.5 . .
H13A C13 H13B 109.5 . .
C10 C13 H13C 109.5 . .
H13A C13 H13C 109.5 . .
H13B C13 H13C 109.5 . .
C17 C14 C15A 121.6(8) . .
C17 C14 C16A 84.7(6) . .
C15A C14 C16A 111.9(9) . .
C17 C14 C8 113.6(5) . .
C15A C14 C8 110.3(6) . .
C16A C14 C8 112.2(4) . .
C17 C14 C15 110.3(8) . .
C15A C14 C15 12.7(13) . .
C16A C14 C15 119.2(9) . .
C8 C14 C15 113.5(5) . .
C17 C14 C16 108.1(6) . .
C15A C14 C16 92.6(9) . .
C16A C14 C16 24.6(6) . .
C8 C14 C16 107.9(5) . .
C15 C14 C16 102.6(8) . .
C17 C14 C17A 24.1(5) . .
C15A C14 C17A 106.4(8) . .
C16A C14 C17A 108.2(6) . .
C8 C14 C17A 107.5(5) . .
C15 C14 C17A 93.8(8) . .
C16 C14 C17A 130.4(5) . .
C14 C15 H15A 109.5 . .
C14 C15 H15B 109.5 . .
C14 C15 H15C 109.5 . .
C14 C16 H16A 109.5 . .
C14 C16 H16B 109.5 . .
C14 C16 H16C 109.5 . .
C14 C17 H17A 109.5 . .
C14 C17 H17B 109.5 . .
C14 C17 H17C 109.5 . .
C14 C15A H15D 109.5 . .
C14 C15A H15E 109.5 . .
H15D C15A H15E 109.5 . .
C14 C15A H15F 109.5 . .
H15D C15A H15F 109.5 . .
H15E C15A H15F 109.5 . .
C14 C16A H16D 109.5 . .
C14 C16A H16E 109.5 . .
H16D C16A H16E 109.5 . .
C14 C16A H16F 109.5 . .
H16D C16A H16F 109.5 . .
H16E C16A H16F 109.5 . .
C14 C17A H17D 109.5 . .
C14 C17A H17E 109.5 . .
H17D C17A H17E 109.5 . .
C14 C17A H17F 109.5 . .
H17D C17A H17F 109.5 . .
H17E C17A H17F 109.5 . .
C23 C18 C19 118.9(2) . .
C23 C18 P1 121.95(19) . .
C19 C18 P1 119.15(18) . .
C18 C19 C20 120.3(3) . .
C18 C19 H19 119.9 . .
C20 C19 H19 119.9 . .
C21 C20 C19 120.0(3) . .
C21 C20 H20 120.0 . .
C19 C20 H20 120.0 . .
C22 C21 C20 120.3(3) . .
C22 C21 H21 119.8 . .
C20 C21 H21 119.8 . .
C21 C22 C23 119.9(3) . .
C21 C22 H22 120.0 . .
C23 C22 H22 120.0 . .
C18 C23 C22 120.5(3) . .
C18 C23 H23 119.7 . .
C22 C23 H23 119.7 . .
C25 C24 C29 118.8(2) . .
C25 C24 P1 119.91(18) . .
C29 C24 P1 121.33(18) . .
C24 C25 C26 120.2(3) . .
C24 C25 H25 119.9 . .
C26 C25 H25 119.9 . .
C27 C26 C25 120.7(3) . .
C27 C26 H26 119.6 . .
C25 C26 H26 119.6 . .
C26 C27 C28 119.3(3) . .
C26 C27 H27 120.3 . .
C28 C27 H27 120.3 . .
C29 C28 C27 120.2(3) . .
C29 C28 H28 119.9 . .
C27 C28 H28 119.9 . .
C28 C29 C24 120.7(3) . .
C28 C29 H29 119.6 . .
C24 C29 H29 119.6 . .
C30B O4 C30A 27.3(4) . .
C30B O4 Y1 177.1(5) . .
C30A O4 Y1 149.9(4) . .
O4 C30A C31A 106.9(7) . .
O4 C30A C31A 106.9(7) . 4_565
C31A C30A C31A 110.6(16) . 4_565
O4 C30A C32A 112.3(7) . .
C31A C30A C32A 110.0(6) . .
C31A C30A C32A 110.0(6) 4_565 .
O4 C30B C31B 109.6(9) . 4_565
O4 C30B C31B 109.6(9) . .
C31B C30B C31B 109.3(14) 4_565 .
O4 C30B C32B 111.9(8) . .
C31B C30B C32B 108.2(8) 4_565 .
C31B C30B C32B 108.2(8) . .
C30A C31A H31A 109.5 . .
C30A C31A H31B 109.5 . .
H31A C31A H31B 109.5 . .
C30A C31A H31C 109.5 . .
H31A C31A H31C 109.5 . .
H31B C31A H31C 109.5 . .
C30B C31B H31D 109.5 . .
C30B C31B H31E 109.5 . .
H31D C31B H31E 109.5 . .
C30B C31B H31F 109.5 . .
H31D C31B H31F 109.5 . .
H31E C31B H31F 109.5 . .
C30A C32A H32A 109.5 . .
C30A C32A H32B 109.5 . .
H32A C32A H32B 109.5 . .
C30A C32A H32C 109.5 . .
H32A C32A H32C 109.5 . .
H32B C32A H32C 109.5 . .
C30B C32B H32D 109.5 . .
C30B C32B H32E 109.5 . .
H32D C32B H32E 109.5 . .
C30B C32B H32F 109.5 . .
H32D C32B H32F 109.5 . .
H32E C32B H32F 109.5 . .
C33 O3 C36 108.4(3) . .
C33 O3 Y1 123.90(19) . .
C36 O3 Y1 127.68(19) . .
O3 C33 C34 107.8(3) . .
O3 C33 H33A 110.2 . .
C34 C33 H33A 110.2 . .
O3 C33 H33B 110.2 . .
C34 C33 H33B 110.2 . .
H33A C33 H33B 108.5 . .
C33 C34 C35 100.8(4) . .
C33 C34 H34A 111.6 . .
C35 C34 H34A 111.6 . .
C33 C34 H34B 111.6 . .
C35 C34 H34B 111.6 . .
H34A C34 H34B 109.4 . .
C36 C35 C34 100.8(3) . .
C36 C35 H35A 111.6 . .
C34 C35 H35A 111.6 . .
C36 C35 H35B 111.6 . .
C34 C35 H35B 111.6 . .
H35A C35 H35B 109.4 . .
O3 C36 C35 107.2(3) . .
O3 C36 H36A 110.3 . .
C35 C36 H36A 110.3 . .
O3 C36 H36B 110.3 . .
C35 C36 H36B 110.3 . .
H36A C36 H36B 108.5 . .

loop_
_geom_bond_atom_site_label_1
_geom_bond_atom_site_label_2
_geom_bond_distance
_geom_bond_site_symmetry_2
Y1 O4 2.058(2) .
Y1 O1 2.2338(16) 4_565
Y1 O1 2.2339(16) .
Y1 N1 2.3914(18) 4_565
Y1 N1 2.3914(18) .
Y1 O3 2.518(2) .
P1 N1 1.5876(19) .
P1 C4 1.798(2) .
P1 C18 1.821(2) .
P1 C24 1.823(2) .
O1 C5 1.317(3) .
N1 C1A 1.456(6) 4_565
N1 C1 1.477(6) .
C1 C2 1.510(14) .
C1 C1A 1.534(6) .
C1 H1 1.0000 .
C2 C3 1.480(17) .
C2 H2A 0.9900 .
C2 H2B 0.9900 .
C3 C3A 1.519(6) .
C3 H3A 0.9900 .
C3 H3B 0.9900 .
C1A N1 1.456(6) 4_565
C1A C2A 1.543(13) .
C1A H1A 1.0000 .
C2A C3A 1.449(18) .
C2A H2A1 0.9900 .
C2A H2A2 0.9900 .
C3A H3A1 0.9900 .
C3A H3A2 0.9900 .
C4 C9 1.396(3) .
C4 C5 1.419(3) .
C5 C6 1.427(3) .
C6 C7 1.391(3) .
C6 C10 1.538(3) .
C7 C8 1.411(3) .
C7 H7 0.9500 .
C8 C9 1.394(3) .
C8 C14 1.530(3) .
C9 H9 0.9500 .
C10 C13 1.525(4) .
C10 C12 1.531(3) .
C10 C11 1.536(4) .
C11 H11A 0.9800 .
C11 H11B 0.9800 .
C11 H11C 0.9800 .
C12 H12A 0.9800 .
C12 H12B 0.9800 .
C12 H12C 0.9800 .
C13 H13A 0.9800 .
C13 H13B 0.9800 .
C13 H13C 0.9800 .
C14 C17 1.477(11) .
C14 C15A 1.485(14) .
C14 C16A 1.499(10) .
C14 C15 1.543(13) .
C14 C16 1.567(12) .
C14 C17A 1.585(11) .
C15 H15A 0.9800 .
C15 H15B 0.9800 .
C15 H15C 0.9800 .
C16 H16A 0.9800 .
C16 H16B 0.9800 .
C16 H16C 0.9800 .
C17 H17A 0.9800 .
C17 H17B 0.9800 .
C17 H17C 0.9800 .
C15A H15D 0.9800 .
C15A H15E 0.9800 .
C15A H15F 0.9800 .
C16A H16D 0.9800 .
C16A H16E 0.9800 .
C16A H16F 0.9800 .
C17A H17D 0.9800 .
C17A H17E 0.9800 .
C17A H17F 0.9800 .
C18 C23 1.393(3) .
C18 C19 1.395(3) .
C19 C20 1.396(3) .
C19 H19 0.9500 .
C20 C21 1.380(5) .
C20 H20 0.9500 .
C21 C22 1.378(5) .
C21 H21 0.9500 .
C22 C23 1.395(4) .
C22 H22 0.9500 .
C23 H23 0.9500 .
C24 C25 1.381(3) .
C24 C29 1.392(3) .
C25 C26 1.392(4) .
C25 H25 0.9500 .
C26 C27 1.373(4) .
C26 H26 0.9500 .
C27 C28 1.384(5) .
C27 H27 0.9500 .
C28 C29 1.381(4) .
C28 H28 0.9500 .
C29 H29 0.9500 .
O4 C30B 1.388(8) .
O4 C30A 1.417(8) .
C30A C31A 1.518(16) .
C30A C31A 1.518(16) 4_565
C30A C32A 1.535(12) .
C30B C31B 1.508(17) 4_565
C30B C31B 1.508(17) .
C30B C32B 1.547(16) .
C31A H31A 0.9800 .
C31A H31B 0.9800 .
C31A H31C 0.9800 .
C31B H31D 0.9800 .
C31B H31E 0.9800 .
C31B H31F 0.9800 .
C32A H32A 0.9800 .
C32A H32B 0.9800 .
C32A H32C 0.9800 .
C32B H32D 0.9800 .
C32B H32E 0.9800 .
C32B H32F 0.9800 .
O3 C33 1.442(4) .
O3 C36 1.444(4) .
C33 C34 1.467(6) .
C33 H33A 0.9900 .
C33 H33B 0.9900 .
C34 C35 1.592(7) .
C34 H34A 0.9900 .
C34 H34B 0.9900 .
C35 C36 1.480(6) .
C35 H35A 0.9900 .
C35 H35B 0.9900 .
C36 H36A 0.9900 .
C36 H36B 0.9900 .
